data_7153908
loop_
_publ_author_name
'Wakabayashi, Shigeharu'
'Kuse, Mitsumi'
'Kida, Aimi'
'Komeda, Seiji'
'Tatsumi, Kazuyuki'
'Sugihara, Yoshikazu'

_publ_section_title
;
 The structure of 3-(diethylborylethynyl)pyridine: a nonplanarly arranged
 cyclic trimer.
;
_journal_issue 29
_journal_name_full 'Organic &amp; biomolecular chemistry'
_journal_page_first 5382
_journal_page_last 5387
_journal_paper_doi 10.1039/c4ob00849a
_journal_volume 12
_journal_year 2014
_chemical_formula_moiety 'C36 H48 B3 N3 O3'
_chemical_formula_sum 'C36 H48 B3 N3 O3'
_chemical_formula_weight 603.20
_chemical_name_common 'Cyclic Trimer of 3-(Diethylborylethynyl)pyridine'
_space_group_IT_number 14
_symmetry_cell_setting monoclinic
_symmetry_space_group_name_Hall '-P 2yn'
_symmetry_space_group_name_H-M 'P 1 21/n 1'
_atom_sites_solution_hydrogens geom
_atom_sites_solution_primary direct
_atom_sites_solution_secondary difmap
_audit_creation_method SHELXL-97
_cell_angle_alpha 90.00
_cell_angle_beta 100.221(2)
_cell_angle_gamma 90.00
_cell_formula_units_Z 4
_cell_length_a 18.3878(11)
_cell_length_b 7.5278(5)
_cell_length_c 26.7776(15)
_cell_measurement_reflns_used 6196
_cell_measurement_temperature 293(2)
_cell_measurement_theta_max 27.44
_cell_measurement_theta_min 3.09
_cell_volume 3647.7(4)
_computing_structure_refinement 'SHELXL-97 (Sheldrick, 1997)'
_diffrn_ambient_temperature 293(2)
_diffrn_measured_fraction_theta_full 0.997
_diffrn_measured_fraction_theta_max 0.997
_diffrn_measurement_device_type 'imaging plate area detector'
_diffrn_measurement_method 'phi and omega scan'
_diffrn_radiation_monochromator graphite
_diffrn_radiation_source 'fine-focus sealed tube'
_diffrn_radiation_type MoK\a
_diffrn_radiation_wavelength 0.71075
_diffrn_reflns_av_R_equivalents 0.0614
_diffrn_reflns_av_sigmaI/netI 0.0531
_diffrn_reflns_limit_h_max 21
_diffrn_reflns_limit_h_min -21
_diffrn_reflns_limit_k_max 8
_diffrn_reflns_limit_k_min -8
_diffrn_reflns_limit_l_max 31
_diffrn_reflns_limit_l_min -31
_diffrn_reflns_number 25642
_diffrn_reflns_theta_full 24.71
_diffrn_reflns_theta_max 24.71
_diffrn_reflns_theta_min 3.08
_exptl_absorpt_coefficient_mu 0.068
_exptl_absorpt_correction_T_max 1.000000
_exptl_absorpt_correction_T_min 0.525469
_exptl_absorpt_correction_type empirical
_exptl_crystal_colour colorless
_exptl_crystal_density_diffrn 1.098
_exptl_crystal_density_method 'not measured'
_exptl_crystal_description block
_exptl_crystal_F_000 1296
_exptl_crystal_size_max 0.30
_exptl_crystal_size_mid 0.20
_exptl_crystal_size_min 0.10
_refine_diff_density_max 0.182
_refine_diff_density_min -0.224
_refine_diff_density_rms 0.038
_refine_ls_extinction_method none
_refine_ls_goodness_of_fit_ref 1.046
_refine_ls_hydrogen_treatment mixed
_refine_ls_matrix_type full
_refine_ls_number_parameters 421
_refine_ls_number_reflns 6196
_refine_ls_number_restraints 0
_refine_ls_restrained_S_all 1.046
_refine_ls_R_factor_all 0.1137
_refine_ls_R_factor_gt 0.0553
_refine_ls_shift/su_max 0.000
_refine_ls_shift/su_mean 0.000
_refine_ls_structure_factor_coef Fsqd
_refine_ls_weighting_details 'calc w=1/[\s^2^(Fo^2^)+(0.0859P)^2^+0.2021P] where P=(Fo^2^+2Fc^2^)/3'
_refine_ls_weighting_scheme calc
_refine_ls_wR_factor_gt 0.1425
_refine_ls_wR_factor_ref 0.1785
_reflns_number_gt 3362
_reflns_number_total 6196
_reflns_threshold_expression >2sigma(I)
_cod_data_source_file c4ob00849a2.cif
_cod_data_source_block wakabayashi_methoxy
_cod_depositor_comments
;
The following automatic conversions were performed:

'_exptl_absorpt_correction_type' value 'Empirical' changed to
'empirical' according to
/usr/data/users/saulius/crontab/automatic-downloads/rss-feeds/RSC/lib/dictionaries/cif_core.dic
dictionary named 'cif_core.dic' version 2.4.2 from 2011-04-26.

Automatic conversion script
Id: cif_fix_values 2281 2013-09-26 08:29:07Z andrius 

 Adding full bibliography for 7153908.cif.
;
_cod_original_sg_symbol_H-M P21/n
_cod_database_code 7153908

loop_
_symmetry_equiv_pos_as_xyz
'x, y, z'
'-x+1/2, y+1/2, -z+1/2'
'-x, -y, -z'
'x-1/2, -y-1/2, z-1/2'

loop_
_atom_site_label
_atom_site_type_symbol
_atom_site_fract_x
_atom_site_fract_y
_atom_site_fract_z
_atom_site_U_iso_or_equiv
_atom_site_adp_type
_atom_site_occupancy
_atom_site_symmetry_multiplicity
_atom_site_calc_flag
_atom_site_refinement_flags
O1 O 1.72392(12) 0.0505(3) 0.95984(8) 0.0948(7) Uani 1 1 d .
O2 O 1.52912(12) 0.2688(3) 0.50448(7) 0.0861(7) Uani 1 1 d .
O3 O 1.13094(10) -0.3389(3) 0.76033(7) 0.0724(6) Uani 1 1 d .
N1 N 1.57337(11) -0.1688(3) 0.88108(7) 0.0541(6) Uani 1 1 d .
N2 N 1.57731(11) 0.2018(3) 0.64145(8) 0.0559(6) Uani 1 1 d .
N3 N 1.27383(10) -0.2801(3) 0.68345(7) 0.0502(5) Uani 1 1 d .
C1 C 1.62359(15) -0.1142(4) 0.92099(10) 0.0643(8) Uani 1 1 d .
H1 H 1.6224 -0.1621 0.9528 0.077 Uiso 1 1 calc R
C2 C 1.67631(15) 0.0098(4) 0.91606(10) 0.0650(8) Uani 1 1 d .
C3 C 1.67866(14) 0.0826(4) 0.86928(10) 0.0611(7) Uani 1 1 d .
H3 H 1.7138 0.1680 0.8655 0.073 Uiso 1 1 calc R
C4 C 1.62758(13) 0.0264(4) 0.82776(9) 0.0542(7) Uani 1 1 d .
C5 C 1.57637(13) -0.1014(4) 0.83505(9) 0.0532(7) Uani 1 1 d .
H5 H 1.5429 -0.1418 0.8072 0.064 Uiso 1 1 calc R
C6 C 1.7641(2) 0.2089(5) 0.96163(14) 0.1076(12) Uani 1 1 d .
H6A H 1.7989 0.2011 0.9389 0.129 Uiso 1 1 calc R
H6B H 1.7901 0.2282 0.9956 0.129 Uiso 1 1 calc R
H6C H 1.7308 0.3060 0.9517 0.129 Uiso 1 1 calc R
C7 C 1.62776(13) 0.1003(4) 0.77813(10) 0.0596(7) Uani 1 1 d .
C8 C 1.63044(14) 0.1692(4) 0.73792(10) 0.0601(7) Uani 1 1 d .
C9 C 1.63743(18) 0.4784(4) 0.69256(12) 0.0818(9) Uani 1 1 d .
H9A H 1.6795 0.5185 0.7171 0.098 Uiso 1 1 calc R
H9B H 1.6421 0.5299 0.6601 0.098 Uiso 1 1 calc R
C10 C 1.5689(2) 0.5531(5) 0.70786(17) 0.1212(14) Uani 1 1 d .
H10A H 1.5266 0.5213 0.6830 0.145 Uiso 1 1 calc R
H10B H 1.5728 0.6801 0.7101 0.145 Uiso 1 1 calc R
H10C H 1.5635 0.5056 0.7403 0.145 Uiso 1 1 calc R
C11 C 1.72128(16) 0.2012(5) 0.67322(12) 0.0800(9) Uani 1 1 d .
H11A H 1.7286 0.2641 0.6429 0.096 Uiso 1 1 calc R
H11B H 1.7608 0.2364 0.7004 0.096 Uiso 1 1 calc R
C12 C 1.7287(2) 0.0043(5) 0.66405(16) 0.1106(13) Uani 1 1 d .
H12A H 1.7192 -0.0607 0.6930 0.133 Uiso 1 1 calc R
H12B H 1.7779 -0.0209 0.6586 0.133 Uiso 1 1 calc R
H12C H 1.6938 -0.0304 0.6346 0.133 Uiso 1 1 calc R
C21 C 1.58030(15) 0.2618(4) 0.59408(10) 0.0644(8) Uani 1 1 d .
C22 C 1.52923(16) 0.2142(4) 0.55322(10) 0.0640(8) Uani 1 1 d .
H21 H 1.6185 0.3377 0.5895 0.077 Uiso 1 1 calc R
C23 C 1.47154(16) 0.1020(4) 0.55973(10) 0.0656(8) Uani 1 1 d .
H23 H 1.4359 0.0691 0.5321 0.079 Uiso 1 1 calc R
C24 C 1.46788(14) 0.0400(3) 0.60799(9) 0.0554(7) Uani 1 1 d .
C25 C 1.52222(14) 0.0921(3) 0.64778(9) 0.0545(7) Uani 1 1 d .
H25 H 1.5205 0.0496 0.6802 0.065 Uiso 1 1 calc R
C26 C 1.5902(2) 0.3755(5) 0.49553(13) 0.1024(12) Uani 1 1 d .
H26A H 1.5903 0.4860 0.5134 0.123 Uiso 1 1 calc R
H26B H 1.5856 0.3985 0.4598 0.123 Uiso 1 1 calc R
H26C H 1.6356 0.3134 0.5073 0.123 Uiso 1 1 calc R
C27 C 1.40768(15) -0.0723(4) 0.61628(9) 0.0595(7) Uani 1 1 d .
C28 C 1.35460(14) -0.1580(4) 0.62106(9) 0.0557(7) Uani 1 1 d .
C29 C 1.28402(17) -0.4674(4) 0.60309(11) 0.0657(8) Uani 1 1 d .
H29A H 1.2390(15) -0.539(4) 0.6074(10) 0.079 Uiso 1 1 d .
H29B H 1.2819(14) -0.467(4) 0.5658(11) 0.079 Uiso 1 1 d .
C30 C 1.34932(18) -0.5806(4) 0.62534(12) 0.0874(10) Uani 1 1 d .
H30A H 1.3940 -0.5250 0.6194 0.105 Uiso 1 1 calc R
H30B H 1.3446 -0.6956 0.6096 0.105 Uiso 1 1 calc R
H30C H 1.3510 -0.5932 0.6612 0.105 Uiso 1 1 calc R
C31 C 1.20998(15) -0.1566(4) 0.59260(10) 0.0718(8) Uani 1 1 d .
H31A H 1.1665 -0.2314 0.5898 0.086 Uiso 1 1 calc R
H31B H 1.2018 -0.0529 0.6124 0.086 Uiso 1 1 calc R
C32 C 1.21827(19) -0.0968(5) 0.53993(12) 0.1032(12) Uani 1 1 d .
H32A H 1.2582 -0.0133 0.5424 0.124 Uiso 1 1 calc R
H32B H 1.1733 -0.0412 0.5236 0.124 Uiso 1 1 calc R
H32C H 1.2285 -0.1977 0.5204 0.124 Uiso 1 1 calc R
C41 C 1.20637(13) -0.2999(3) 0.69563(9) 0.0539(7) Uani 1 1 d .
H41 H 1.1649 -0.2989 0.6701 0.065 Uiso 1 1 calc R
C42 C 1.19785(14) -0.3217(4) 0.74552(9) 0.0551(7) Uani 1 1 d .
C43 C 1.25923(14) -0.3258(4) 0.78325(9) 0.0565(7) Uani 1 1 d .
H43 H 1.2539 -0.3408 0.8169 0.068 Uiso 1 1 calc R
C44 C 1.32870(13) -0.3077(3) 0.77110(9) 0.0514(6) Uani 1 1 d .
C45 C 1.33321(13) -0.2841(3) 0.72017(9) 0.0525(7) Uani 1 1 d .
H45 H 1.3796 -0.2705 0.7114 0.063 Uiso 1 1 calc R
C46 C 1.06678(15) -0.3098(5) 0.72300(12) 0.0838(10) Uani 1 1 d .
H46A H 1.0694 -0.1944 0.7082 0.101 Uiso 1 1 calc R
H46B H 1.0237 -0.3166 0.7385 0.101 Uiso 1 1 calc R
H46C H 1.0639 -0.3988 0.6970 0.101 Uiso 1 1 calc R
C47 C 1.39444(15) -0.3109(4) 0.80935(9) 0.0569(7) Uani 1 1 d .
C48 C 1.44780(15) -0.3135(4) 0.84268(10) 0.0574(7) Uani 1 1 d .
C49 C 1.55931(15) -0.5100(4) 0.89197(11) 0.0715(8) Uani 1 1 d .
H49A H 1.5726 -0.5307 0.8590 0.086 Uiso 1 1 calc R
H49B H 1.6048 -0.4989 0.9165 0.086 Uiso 1 1 calc R
C50 C 1.51693(19) -0.6674(4) 0.90582(13) 0.0923(10) Uani 1 1 d .
H50A H 1.5112 -0.6579 0.9407 0.111 Uiso 1 1 calc R
H50B H 1.5434 -0.7744 0.9012 0.111 Uiso 1 1 calc R
H50C H 1.4691 -0.6706 0.8845 0.111 Uiso 1 1 calc R
C51 C 1.48133(16) -0.2814(4) 0.94081(10) 0.0737(9) Uani 1 1 d .
H51A H 1.4490 -0.3786 0.9463 0.088 Uiso 1 1 calc R
H51B H 1.5224 -0.2808 0.9691 0.088 Uiso 1 1 calc R
C52 C 1.4397(2) -0.1126(5) 0.94218(13) 0.1037(12) Uani 1 1 d .
H52A H 1.4729 -0.0139 0.9427 0.124 Uiso 1 1 calc R
H52B H 1.4176 -0.1101 0.9721 0.124 Uiso 1 1 calc R
H52C H 1.4017 -0.1049 0.9126 0.124 Uiso 1 1 calc R
B1 B 1.64339(17) 0.2665(5) 0.68773(12) 0.0608(8) Uani 1 1 d .
B2 B 1.28068(16) -0.2657(4) 0.62304(10) 0.0534(8) Uani 1 1 d .
B3 B 1.51350(16) -0.3231(4) 0.89020(11) 0.0581(8) Uani 1 1 d .

loop_
_atom_site_aniso_label
_atom_site_aniso_U_11
_atom_site_aniso_U_22
_atom_site_aniso_U_33
_atom_site_aniso_U_23
_atom_site_aniso_U_13
_atom_site_aniso_U_12
O1 0.1005(16) 0.1008(19) 0.0678(13) 0.0065(12) -0.0267(12) -0.0278(14)
O2 0.1131(16) 0.0953(17) 0.0543(11) 0.0055(11) 0.0264(11) -0.0323(13)
O3 0.0570(12) 0.1008(16) 0.0625(12) 0.0052(11) 0.0191(10) -0.0046(11)
N1 0.0549(12) 0.0565(15) 0.0480(12) 0.0052(10) 0.0016(10) 0.0072(10)
N2 0.0584(13) 0.0576(14) 0.0545(13) 0.0017(11) 0.0173(11) -0.0096(11)
N3 0.0459(12) 0.0578(14) 0.0462(11) 0.0003(10) 0.0061(10) -0.0049(10)
C1 0.0699(18) 0.068(2) 0.0501(15) 0.0058(14) -0.0034(14) 0.0016(16)
C2 0.0623(17) 0.070(2) 0.0574(17) 0.0018(15) -0.0039(14) -0.0004(15)
C3 0.0534(15) 0.0627(19) 0.0652(18) -0.0007(15) 0.0051(14) 0.0003(14)
C4 0.0494(15) 0.0594(18) 0.0532(16) 0.0023(13) 0.0074(13) 0.0074(13)
C5 0.0480(14) 0.0598(18) 0.0501(15) 0.0040(13) 0.0043(12) 0.0038(13)
C6 0.115(3) 0.091(3) 0.099(3) -0.013(2) -0.030(2) -0.016(2)
C7 0.0494(15) 0.067(2) 0.0615(17) 0.0013(15) 0.0079(13) -0.0020(13)
C8 0.0506(15) 0.068(2) 0.0616(17) 0.0013(15) 0.0092(13) -0.0083(13)
C9 0.100(2) 0.070(2) 0.0721(19) 0.0007(16) 0.0069(18) -0.0128(18)
C10 0.141(4) 0.085(3) 0.138(3) -0.008(3) 0.029(3) 0.015(3)
C11 0.0654(18) 0.096(3) 0.081(2) 0.0142(19) 0.0190(16) -0.0117(18)
C12 0.095(3) 0.110(3) 0.134(3) -0.005(3) 0.039(2) 0.020(2)
C21 0.0697(18) 0.069(2) 0.0588(17) 0.0030(14) 0.0227(15) -0.0134(15)
C22 0.083(2) 0.0648(19) 0.0492(16) 0.0043(14) 0.0253(15) -0.0099(16)
C23 0.0749(18) 0.070(2) 0.0532(16) -0.0011(14) 0.0147(14) -0.0099(16)
C24 0.0606(16) 0.0544(18) 0.0543(16) -0.0007(13) 0.0192(14) -0.0065(13)
C25 0.0544(15) 0.0595(18) 0.0509(15) 0.0007(13) 0.0132(13) -0.0114(14)
C26 0.122(3) 0.115(3) 0.080(2) 0.017(2) 0.046(2) -0.035(2)
C27 0.0624(17) 0.0668(19) 0.0498(15) 0.0000(13) 0.0113(13) -0.0110(15)
C28 0.0611(16) 0.0637(19) 0.0410(13) 0.0030(12) 0.0052(12) -0.0076(14)
C29 0.0694(18) 0.072(2) 0.0578(17) -0.0061(15) 0.0180(15) -0.0144(17)
C30 0.102(2) 0.073(2) 0.093(2) 0.0069(19) 0.033(2) 0.0055(19)
C31 0.0667(18) 0.093(2) 0.0533(16) 0.0092(16) 0.0041(14) -0.0018(16)
C32 0.090(2) 0.145(4) 0.069(2) 0.030(2) -0.0017(18) 0.006(2)
C41 0.0493(14) 0.0617(18) 0.0498(15) -0.0012(13) 0.0062(12) -0.0062(13)
C42 0.0531(15) 0.0604(18) 0.0539(15) 0.0000(13) 0.0153(13) -0.0058(13)
C43 0.0653(17) 0.0589(18) 0.0463(14) 0.0012(13) 0.0125(13) -0.0042(14)
C44 0.0555(15) 0.0526(17) 0.0448(14) 0.0032(12) 0.0057(12) -0.0046(12)
C45 0.0480(14) 0.0619(18) 0.0470(15) 0.0017(12) 0.0067(12) -0.0049(13)
C46 0.0537(17) 0.116(3) 0.083(2) 0.002(2) 0.0160(16) -0.0116(18)
C47 0.0625(17) 0.0617(19) 0.0463(15) 0.0074(13) 0.0094(14) -0.0037(14)
C48 0.0621(17) 0.0601(19) 0.0500(15) 0.0076(13) 0.0102(14) -0.0004(14)
C49 0.0704(18) 0.066(2) 0.0776(19) 0.0113(16) 0.0106(16) 0.0034(16)
C50 0.105(3) 0.077(3) 0.097(2) 0.0085(19) 0.026(2) 0.007(2)
C51 0.0709(18) 0.092(2) 0.0573(17) 0.0014(16) 0.0099(15) 0.0055(17)
C52 0.110(3) 0.109(3) 0.093(2) -0.022(2) 0.020(2) 0.023(2)
B1 0.0573(18) 0.062(2) 0.0625(19) 0.0032(16) 0.0088(16) -0.0149(16)
B2 0.0533(17) 0.067(2) 0.0397(15) -0.0009(14) 0.0074(13) -0.0099(15)
B3 0.0589(18) 0.063(2) 0.0510(17) 0.0081(15) 0.0053(15) -0.0017(16)

loop_
_atom_type_symbol
_atom_type_description
_atom_type_scat_dispersion_real
_atom_type_scat_dispersion_imag
_atom_type_scat_source
C C 0.0033 0.0016 'International Tables Vol C Tables 4.2.6.8 and 6.1.1.4'
H H 0.0000 0.0000 'International Tables Vol C Tables 4.2.6.8 and 6.1.1.4'
N N 0.0061 0.0033 'International Tables Vol C Tables 4.2.6.8 and 6.1.1.4'
O O 0.0106 0.0060 'International Tables Vol C Tables 4.2.6.8 and 6.1.1.4'
B B 0.0013 0.0007 'International Tables Vol C Tables 4.2.6.8 and 6.1.1.4'

loop_
_geom_angle_atom_site_label_1
_geom_angle_atom_site_label_2
_geom_angle_atom_site_label_3
_geom_angle
C5 N1 C1 118.6(2)
C5 N1 B3 122.7(2)
C1 N1 B3 118.7(2)
C25 N2 C21 118.7(2)
C25 N2 B1 124.0(2)
C21 N2 B1 117.3(2)
C41 N3 B2 118.7(2)
C45 N3 C41 119.2(2)
C45 N3 B2 122.01(18)
C2 O1 C6 118.3(3)
C22 O2 C26 117.3(2)
C42 O3 C46 117.36(19)
N1 C1 C2 122.0(2)
C1 C2 C3 119.8(3)
O1 C2 C1 115.3(2)
O1 C2 C3 124.9(3)
C2 C3 C4 118.8(3)
C3 C4 C7 120.6(2)
C5 C4 C3 118.7(2)
C5 C4 C7 120.8(2)
N1 C5 C4 122.1(2)
C8 C7 C4 176.4(3)
C7 C8 B1 173.4(3)
C10 C9 B1 117.8(3)
C12 C11 B1 116.4(3)
C22 C21 N2 121.9(2)
C21 C22 O2 125.0(2)
C21 C22 C23 119.5(2)
O2 C22 C23 115.5(3)
C24 C23 C22 119.0(3)
C25 C24 C23 118.3(2)
C25 C24 C27 121.2(2)
C23 C24 C27 120.4(3)
N2 C25 C24 122.4(2)
C28 C27 C24 175.6(3)
C27 C28 B2 175.3(3)
C30 C29 B2 118.4(3)
C32 C31 B2 114.4(2)
N3 C41 C42 121.0(2)
O3 C42 C43 116.7(2)
O3 C42 C41 123.7(2)
C43 C42 C41 119.6(2)
C42 C43 C44 119.9(2)
C43 C44 C45 117.5(2)
C43 C44 C47 121.8(2)
C45 C44 C47 120.7(2)
N3 C45 C44 122.8(2)
C48 C47 C44 177.6(2)
C47 C48 B3 174.7(2)
C50 C49 B3 113.5(2)
C52 C51 B3 117.2(3)
C8 B1 C9 111.6(2)
C8 B1 C11 109.5(2)
C8 B1 N2 107.4(2)
C9 B1 C11 113.3(2)
C9 B1 N2 107.6(2)
C11 B1 N2 107.1(2)
C28 B2 N3 106.3(2)
C28 B2 C29 112.7(2)
C28 B2 C31 109.7(2)
C29 B2 N3 106.1(2)
C29 B2 C31 112.5(2)
C31 B2 N3 109.3(2)
C48 B3 N1 106.3(2)
C48 B3 C49 112.1(2)
C48 B3 C51 109.0(2)
C49 B3 N1 104.8(2)
C51 B3 N1 110.1(2)
C51 B3 C49 114.2(2)

loop_
_geom_bond_atom_site_label_1
_geom_bond_atom_site_label_2
_geom_bond_distance
O1 C2 1.368(3)
O1 C6 1.399(4)
O2 C22 1.368(3)
O2 C26 1.436(3)
O3 C42 1.364(3)
O3 C46 1.421(3)
N1 C1 1.347(3)
N1 C5 1.343(3)
N1 B3 1.648(4)
N2 C21 1.357(3)
N2 C25 1.341(3)
N2 B1 1.648(4)
N3 C41 1.346(3)
N3 C45 1.334(3)
N3 B2 1.648(3)
C1 C2 1.369(4)
C3 C2 1.375(4)
C4 C3 1.388(3)
C4 C7 1.441(4)
C5 C4 1.384(3)
C8 C7 1.204(3)
C8 B1 1.585(4)
C9 B1 1.605(5)
C10 C9 1.502(4)
C11 B1 1.625(4)
C12 C11 1.512(5)
C22 C21 1.358(4)
C22 C23 1.391(4)
C24 C23 1.387(3)
C24 C27 1.441(4)
C25 C24 1.382(3)
C28 C27 1.195(3)
C28 B2 1.592(4)
C29 C30 1.506(4)
C29 B2 1.615(4)
C31 C32 1.514(4)
C31 B2 1.629(4)
C41 C42 1.382(3)
C43 C42 1.375(3)
C43 C44 1.380(3)
C45 C44 1.392(3)
C47 C44 1.439(3)
C47 C48 1.204(3)
C48 B3 1.593(4)
C49 B3 1.636(4)
C50 C49 1.500(4)
C51 C52 1.487(4)
C51 B3 1.603(4)
